data_4325607
loop_
_publ_author_name
'Galina V. Romanenko'
'Ksenia Yu. Maryunina'
'Artem S. Bogomyakov'
'Renad Z. Sagdeev'
'Victor I. Ovcharenko'

_publ_section_title
;
 Relationship between the Thermally Induced Reorientations of Aromatic
 Solvate Molecules in Cu(hfac)2- Nitroxide Breathing Crystals and the
 Character of the Magnetic Anomaly
;
_journal_name_full 'Inorganic Chemistry'
_journal_page_first 6597
_journal_page_last 6609
_journal_paper_doi 10.1021/ic200444e
_journal_volume 50
_journal_year 2011
_chemical_formula_sum 'C28 H30 Cu F12 N4 O6'
_chemical_formula_weight 810.10
_chemical_name_systematic
; 
 ? 
;
_space_group_IT_number 2
_symmetry_cell_setting triclinic
_symmetry_space_group_name_Hall '-P 1'
_symmetry_space_group_name_H-M 'P -1'
_atom_sites_solution_hydrogens geom
_atom_sites_solution_primary direct
_atom_sites_solution_secondary difmap
_audit_creation_method SHELXL-97
_cell_angle_alpha 100.422(6)
_cell_angle_beta 103.107(6)
_cell_angle_gamma 104.624(6)
_cell_formula_units_Z 2
_cell_length_a 10.453(4)
_cell_length_b 13.234(5)
_cell_length_c 14.385(5)
_cell_measurement_reflns_used 4165
_cell_measurement_temperature 240(2)
_cell_measurement_theta_max 22.28
_cell_measurement_theta_min 2.24
_cell_volume 1814.5(12)
_computing_cell_refinement 'Bruker SMART'
_computing_data_collection 'Bruker SMART'
_computing_data_reduction 'Bruker SAINT'
_computing_molecular_graphics 'Bruker SHELXTL'
_computing_publication_material 'Bruker SHELXTL'
_computing_structure_refinement 'SHELXL-97 (Sheldrick, 1997)'
_computing_structure_solution 'SHELXS-97 (Sheldrick, 1990)'
_diffrn_ambient_temperature 240(2)
_diffrn_measured_fraction_theta_full 0.983
_diffrn_measured_fraction_theta_max 0.983
_diffrn_measurement_device_type 'CCD area detector'
_diffrn_measurement_method 'phi and omega scans'
_diffrn_radiation_monochromator graphite
_diffrn_radiation_source 'fine-focus sealed tube'
_diffrn_radiation_type MoK\a
_diffrn_radiation_wavelength 0.71073
_diffrn_reflns_av_R_equivalents 0.0354
_diffrn_reflns_av_sigmaI/netI 0.0519
_diffrn_reflns_limit_h_max 13
_diffrn_reflns_limit_h_min -13
_diffrn_reflns_limit_k_max 16
_diffrn_reflns_limit_k_min -16
_diffrn_reflns_limit_l_max 18
_diffrn_reflns_limit_l_min -18
_diffrn_reflns_number 18079
_diffrn_reflns_theta_full 26.62
_diffrn_reflns_theta_max 26.62
_diffrn_reflns_theta_min 1.93
_exptl_absorpt_coefficient_mu 0.707
_exptl_absorpt_correction_type none
_exptl_crystal_colour black
_exptl_crystal_density_diffrn 1.483
_exptl_crystal_description bulk
_exptl_crystal_F_000 822
_exptl_crystal_size_max 0.20
_exptl_crystal_size_mid 0.20
_exptl_crystal_size_min 0.10
_refine_diff_density_max 0.493
_refine_diff_density_min -0.416
_refine_diff_density_rms 0.061
_refine_ls_extinction_method none
_refine_ls_goodness_of_fit_ref 1.022
_refine_ls_hydrogen_treatment constr
_refine_ls_matrix_type fullcycle
_refine_ls_number_parameters 543
_refine_ls_number_reflns 7494
_refine_ls_number_restraints 0
_refine_ls_restrained_S_all 1.022
_refine_ls_R_factor_all 0.0921
_refine_ls_R_factor_gt 0.0549
_refine_ls_shift/su_max 0.001
_refine_ls_shift/su_mean 0.000
_refine_ls_structure_factor_coef Fsqd
_refine_ls_weighting_details 'calc w=1/[\s^2^(Fo^2^)+(0.0949P)^2^+0.0355P] where P=(Fo^2^+2Fc^2^)/3'
_refine_ls_weighting_scheme calc
_refine_ls_wR_factor_gt 0.1465
_refine_ls_wR_factor_ref 0.1687
_reflns_number_gt 4647
_reflns_number_total 7494
_reflns_threshold_expression >2sigma(I)
_cod_data_source_file ic200444e_si_002_12.cif
_cod_data_source_block phet240
_cod_original_cell_volume 1814.5(11)
_cod_database_code 4325607

loop_
_symmetry_equiv_pos_as_xyz
'x, y, z'
'-x, -y, -z'

loop_
_atom_site_label
_atom_site_type_symbol
_atom_site_fract_x
_atom_site_fract_y
_atom_site_fract_z
_atom_site_U_iso_or_equiv
_atom_site_adp_type
_atom_site_occupancy
_atom_site_symmetry_multiplicity
_atom_site_calc_flag
_atom_site_refinement_flags
Cu1 Cu 0.0000 0.0000 0.5000 0.05357(18) Uani 1 2 d S
O1 O -0.1467(2) -0.14292(18) 0.46612(17) 0.0649(6) Uani 1 1 d .
C1 C -0.3428(5) -0.2768(4) 0.4652(4) 0.0858(12) Uani 1 1 d .
F1 F -0.424(2) -0.3084(13) 0.3742(12) 0.153(8) Uani 0.50 1 d P
F2 F -0.2703(12) -0.3402(8) 0.4786(14) 0.134(6) Uani 0.50 1 d P
F3 F -0.432(2) -0.3021(14) 0.5206(16) 0.113(5) Uani 0.50 1 d P
F1A F -0.383(2) -0.3119(14) 0.3703(12) 0.170(8) Uani 0.50 1 d P
F2A F -0.2736(18) -0.3365(11) 0.5010(15) 0.181(9) Uani 0.50 1 d P
F3A F -0.453(2) -0.2872(15) 0.4924(17) 0.131(7) Uani 0.50 1 d P
C2 C -0.2546(4) -0.1570(3) 0.4936(3) 0.0643(9) Uani 1 1 d .
C3 C -0.3016(4) -0.0794(3) 0.5416(3) 0.0759(10) Uani 1 1 d .
H3A H -0.3824 -0.1019 0.5605 0.091 Uiso 1 1 calc R
C4 C -0.2331(4) 0.0308(3) 0.5628(3) 0.0627(9) Uani 1 1 d .
C5 C -0.2960(5) 0.1109(4) 0.6118(4) 0.0912(13) Uani 1 1 d .
F4 F -0.3214(4) 0.1764(3) 0.5563(3) 0.1372(12) Uani 1 1 d .
F5 F -0.2084(4) 0.1722(3) 0.6974(3) 0.1430(12) Uani 1 1 d .
F6 F -0.4154(3) 0.0655(2) 0.6276(3) 0.1255(10) Uani 1 1 d .
O2 O -0.1233(2) 0.07647(18) 0.54550(17) 0.0627(6) Uani 1 1 d .
Cu2 Cu -0.5000 -0.5000 0.0000 0.0607(2) Uani 1 2 d S
O3 O -0.3504(3) -0.56246(18) -0.00640(17) 0.0695(6) Uani 1 1 d .
C6 C -0.1926(6) -0.6323(4) -0.0660(4) 0.0989(15) Uani 1 1 d .
F7 F -0.1146(4) -0.6149(3) 0.0242(3) 0.1445(12) Uani 1 1 d .
F8 F -0.1105(4) -0.6208(3) -0.1237(3) 0.1486(14) Uani 1 1 d .
F9 F -0.2652(4) -0.7359(2) -0.0925(3) 0.1507(13) Uani 1 1 d .
C7 C -0.2891(4) -0.5619(3) -0.0731(3) 0.0737(10) Uani 1 1 d .
C8 C -0.3028(5) -0.5104(3) -0.1483(3) 0.0908(13) Uani 1 1 d .
H8A H -0.2507 -0.5184 -0.1930 0.109 Uiso 1 1 calc R
C9 C -0.3906(5) -0.4466(3) -0.1612(3) 0.0792(11) Uani 1 1 d .
C10 C -0.3959(8) -0.3914(5) -0.2464(5) 0.1016(16) Uani 1 1 d .
F10 F -0.385(3) -0.2916(14) -0.2129(18) 0.164(8) Uani 0.50 1 d P
F11 F -0.504(3) -0.4321(18) -0.3132(14) 0.245(15) Uani 0.50 1 d P
F12 F -0.2792(15) -0.3784(16) -0.2751(14) 0.171(5) Uani 0.50 1 d P
F10A F -0.5276(18) -0.3984(16) -0.2932(13) 0.137(7) Uani 0.50 1 d P
F11A F -0.3703(18) -0.4438(11) -0.3251(8) 0.132(4) Uani 0.50 1 d P
F12A F -0.338(2) -0.2901(12) -0.2212(16) 0.175(10) Uani 0.50 1 d P
O4 O -0.4697(3) -0.42787(19) -0.11088(19) 0.0750(7) Uani 1 1 d .
O01 O -0.0466(3) 0.01643(19) 0.33873(17) 0.0673(6) Uani 1 1 d .
N1 N -0.1513(3) 0.0318(2) 0.2806(2) 0.0620(7) Uani 1 1 d .
C01 C -0.1527(4) 0.1439(3) 0.2722(3) 0.0670(9) Uani 1 1 d .
C02 C -0.1101(5) 0.2208(3) 0.3735(3) 0.0828(12) Uani 1 1 d .
H02A H -0.1768 0.1975 0.4084 0.124 Uiso 1 1 calc R
H02B H -0.1063 0.2930 0.3666 0.124 Uiso 1 1 calc R
H02C H -0.0198 0.2211 0.4103 0.124 Uiso 1 1 calc R
C03 C -0.0472(5) 0.1801(3) 0.2167(4) 0.1009(15) Uani 1 1 d .
H03A H 0.0452 0.1928 0.2586 0.151 Uiso 1 1 calc R
H03B H -0.0548 0.2462 0.1991 0.151 Uiso 1 1 calc R
H03C H -0.0652 0.1242 0.1573 0.151 Uiso 1 1 calc R
C04 C -0.3074(5) 0.1196(3) 0.2124(3) 0.0886(13) Uani 1 1 d .
C05 C -0.4035(6) 0.1285(4) 0.2799(5) 0.1215(18) Uani 1 1 d .
H05A H -0.4974 0.1130 0.2394 0.182 Uiso 1 1 calc R
H05B H -0.3726 0.2010 0.3225 0.182 Uiso 1 1 calc R
H05C H -0.4003 0.0770 0.3199 0.182 Uiso 1 1 calc R
C06 C -0.3320(6) 0.1814(4) 0.1339(4) 0.134(2) Uani 1 1 d .
H06A H -0.4302 0.1617 0.1018 0.201 Uiso 1 1 calc R
H06B H -0.2850 0.1635 0.0853 0.201 Uiso 1 1 calc R
H06C H -0.2965 0.2583 0.1645 0.201 Uiso 1 1 calc R
N2 N -0.3425(4) 0.0010(2) 0.1643(3) 0.0977(13) Uani 1 1 d .
O02 O -0.4557(4) -0.0506(3) 0.0973(3) 0.1533(19) Uani 1 1 d .
C07 C -0.2530(4) -0.0449(3) 0.2119(3) 0.0708(10) Uani 1 1 d .
C08 C -0.2686(4) -0.1603(3) 0.1900(3) 0.0690(10) Uani 1 1 d .
C09 C -0.3747(4) -0.2432(3) 0.1174(3) 0.0782(11) Uani 1 1 d .
H09A H -0.4491 -0.2325 0.0739 0.064(10) Uiso 1 1 calc R
N3 N -0.3560(4) -0.3399(2) 0.1180(2) 0.0765(9) Uani 1 1 d .
N4 N -0.2377(3) -0.3184(2) 0.1931(2) 0.0706(8) Uani 1 1 d .
C041 C -0.1919(5) -0.4097(3) 0.2179(4) 0.1034(16) Uani 1 1 d .
H04A H -0.2673 -0.4589 0.2329 0.124 Uiso 1 1 calc R
H04B H -0.1760 -0.4494 0.1593 0.124 Uiso 1 1 calc R
C042 C -0.0677(5) -0.3819(3) 0.3002(3) 0.0852(12) Uani 1 1 d .
H04C H -0.0826 -0.3423 0.3593 0.102 Uiso 1 1 calc R
H04D H 0.0088 -0.3338 0.2854 0.102 Uiso 1 1 calc R
C043 C -0.0271(6) -0.4799(4) 0.3223(4) 0.1019(15) Uani 1 1 d .
H04E H -0.1009 -0.5249 0.3422 0.122 Uiso 1 1 calc R
H04F H -0.0204 -0.5227 0.2615 0.122 Uiso 1 1 calc R
C044 C 0.1031(6) -0.4547(4) 0.3993(4) 0.1259(19) Uani 1 1 d .
H04G H 0.1207 -0.5212 0.4087 0.189 Uiso 1 1 calc R
H04H H 0.0971 -0.4139 0.4606 0.189 Uiso 1 1 calc R
H04I H 0.1777 -0.4121 0.3797 0.189 Uiso 1 1 calc R
C010 C -0.1834(4) -0.2119(3) 0.2370(3) 0.0683(9) Uani 1 1 d .
H01A H -0.1027 -0.1788 0.2898 0.067(10) Uiso 1 1 calc R
C1S C 0.0647 0.0068 0.0218 0.261 Uani 0.50 1 d P
C2S C -0.0640 -0.0633 0.0127 0.229 Uani 0.50 1 d P
H2SA H -0.0706 -0.1240 0.0412 0.275 Uiso 0.50 1 d PR
C3S C -0.1832 -0.0454 -0.0375 0.148 Uani 0.50 1 d PR
H3SA H -0.2720 -0.0938 -0.0438 0.178 Uiso 0.50 1 d PR
C4S C -0.1737 0.0425 -0.0787 0.649 Uani 0.50 1 d PR
H4SA H -0.2560 0.0549 -0.1134 0.779 Uiso 0.50 1 d PR
C5S C -0.0450 0.1126 -0.0696 0.122 Uani 0.50 1 d PR
H5SA H -0.0385 0.1733 -0.0980 0.146 Uiso 0.50 1 d PR
C6S C 0.0741 0.0947 -0.0193 0.152 Uani 0.50 1 d PR
H6SA H 0.1630 0.1431 -0.0131 0.182 Uiso 0.50 1 d PR
C7S C 0.1735 -0.0349 0.0804 0.095 Uani 0.50 1 d P
H7SA H 0.2569 -0.0128 0.0618 0.114 Uiso 0.50 1 d PR
H7SB H 0.1413 -0.1124 0.0624 0.114 Uiso 0.50 1 d PR
C8S C 0.2025 -0.0003 0.1782 0.224 Uani 0.50 1 d P
H8SA H 0.2709 -0.0294 0.2098 0.336 Uiso 0.50 1 d PR
H8SB H 0.2372 0.0772 0.1972 0.336 Uiso 0.50 1 d PR
H8SC H 0.1203 -0.0236 0.1978 0.336 Uiso 0.50 1 d PR

loop_
_atom_site_aniso_label
_atom_site_aniso_U_11
_atom_site_aniso_U_22
_atom_site_aniso_U_33
_atom_site_aniso_U_23
_atom_site_aniso_U_13
_atom_site_aniso_U_12
Cu1 0.0512(3) 0.0456(3) 0.0570(3) 0.0095(2) 0.0129(3) 0.0078(2)
O1 0.0693(15) 0.0577(13) 0.0627(14) 0.0119(11) 0.0196(12) 0.0124(12)
C1 0.078(3) 0.066(3) 0.107(4) 0.021(3) 0.030(3) 0.008(2)
F1 0.137(10) 0.110(7) 0.129(12) 0.044(7) -0.045(9) -0.040(6)
F2 0.088(7) 0.053(5) 0.239(14) 0.001(6) 0.057(8) 0.003(5)
F3 0.141(11) 0.070(6) 0.151(8) 0.056(5) 0.080(7) 0.018(5)
F1A 0.183(15) 0.115(8) 0.115(10) -0.034(7) 0.051(9) -0.086(8)
F2A 0.177(15) 0.100(9) 0.267(16) 0.120(10) 0.017(10) 0.034(8)
F3A 0.093(6) 0.076(6) 0.23(2) 0.065(8) 0.063(9) 0.003(5)
C2 0.059(2) 0.064(2) 0.063(2) 0.0205(17) 0.0093(17) 0.0113(17)
C3 0.062(2) 0.072(2) 0.089(3) 0.022(2) 0.027(2) 0.0081(19)
C4 0.059(2) 0.068(2) 0.064(2) 0.0223(18) 0.0194(17) 0.0202(18)
C5 0.091(3) 0.080(3) 0.105(4) 0.017(3) 0.047(3) 0.019(3)
F4 0.150(3) 0.120(2) 0.212(4) 0.081(3) 0.106(3) 0.087(2)
F5 0.131(3) 0.137(3) 0.132(2) -0.034(2) 0.046(2) 0.030(2)
F6 0.111(2) 0.107(2) 0.184(3) 0.029(2) 0.095(2) 0.0341(17)
O2 0.0619(14) 0.0576(13) 0.0717(15) 0.0222(11) 0.0225(12) 0.0167(11)
Cu2 0.0737(4) 0.0448(3) 0.0570(3) 0.0012(2) 0.0288(3) 0.0059(3)
O3 0.0800(17) 0.0567(14) 0.0662(15) -0.0009(11) 0.0319(13) 0.0130(12)
C6 0.113(4) 0.086(3) 0.110(4) 0.009(3) 0.062(3) 0.037(3)
F7 0.144(3) 0.178(3) 0.137(3) 0.025(2) 0.048(2) 0.097(3)
F8 0.183(3) 0.157(3) 0.191(3) 0.074(3) 0.140(3) 0.101(3)
F9 0.167(3) 0.0721(19) 0.231(4) 0.024(2) 0.091(3) 0.048(2)
C7 0.086(3) 0.0481(19) 0.082(3) -0.0003(18) 0.038(2) 0.0111(18)
C8 0.123(4) 0.073(3) 0.101(3) 0.024(2) 0.076(3) 0.032(3)
C9 0.100(3) 0.053(2) 0.082(3) 0.0063(19) 0.047(2) 0.009(2)
C10 0.143(5) 0.073(3) 0.115(4) 0.036(3) 0.073(4) 0.036(4)
F10 0.241(18) 0.120(13) 0.209(14) 0.100(11) 0.117(14) 0.102(14)
F11 0.32(3) 0.178(15) 0.092(8) 0.051(9) -0.013(15) -0.113(17)
F12 0.187(10) 0.212(13) 0.236(14) 0.164(11) 0.165(10) 0.104(9)
F10A 0.166(13) 0.171(14) 0.124(11) 0.080(10) 0.066(10) 0.083(14)
F11A 0.210(12) 0.136(8) 0.121(7) 0.064(6) 0.117(8) 0.091(8)
F12A 0.232(18) 0.088(9) 0.164(10) 0.048(7) 0.067(11) -0.041(10)
O4 0.0895(18) 0.0542(14) 0.0748(16) 0.0041(12) 0.0345(14) 0.0098(13)
O01 0.0758(16) 0.0578(14) 0.0636(14) 0.0125(11) 0.0151(12) 0.0186(12)
N1 0.0728(19) 0.0488(15) 0.0600(16) 0.0177(13) 0.0135(15) 0.0132(14)
C01 0.091(3) 0.0393(16) 0.064(2) 0.0150(15) 0.0182(19) 0.0118(17)
C02 0.117(3) 0.058(2) 0.075(2) 0.0154(19) 0.025(2) 0.033(2)
C03 0.137(4) 0.063(3) 0.108(3) 0.023(2) 0.063(3) 0.013(3)
C04 0.111(3) 0.050(2) 0.092(3) 0.030(2) 0.004(3) 0.019(2)
C05 0.102(4) 0.102(4) 0.178(6) 0.052(4) 0.048(4) 0.044(3)
C06 0.189(6) 0.063(3) 0.114(4) 0.038(3) -0.023(4) 0.024(3)
N2 0.118(3) 0.0519(18) 0.088(2) 0.0247(17) -0.023(2) 0.008(2)
O02 0.157(3) 0.069(2) 0.156(3) 0.027(2) -0.075(3) 0.008(2)
C07 0.085(3) 0.0479(19) 0.068(2) 0.0197(17) 0.010(2) 0.0081(19)
C08 0.088(3) 0.0459(18) 0.063(2) 0.0176(16) 0.0108(19) 0.0099(18)
C09 0.094(3) 0.050(2) 0.075(2) 0.0182(18) 0.005(2) 0.0106(19)
N3 0.094(2) 0.0515(17) 0.0685(19) 0.0111(15) 0.0108(18) 0.0105(16)
N4 0.094(2) 0.0495(16) 0.0631(17) 0.0101(13) 0.0172(17) 0.0212(16)
C041 0.132(4) 0.055(2) 0.104(3) 0.006(2) 0.000(3) 0.035(3)
C042 0.120(4) 0.056(2) 0.079(3) 0.0123(19) 0.026(3) 0.031(2)
C043 0.146(5) 0.063(3) 0.102(3) 0.023(2) 0.029(3) 0.046(3)
C044 0.159(6) 0.095(4) 0.136(5) 0.025(3) 0.035(4) 0.067(4)
C010 0.087(3) 0.0503(19) 0.056(2) 0.0073(16) 0.0120(19) 0.0143(19)
C1S 0.238 0.512 0.074 -0.047 0.015 0.295
C2S 0.507 0.219 0.108 0.082 0.143 0.283
C3S 0.201 0.143 0.101 0.016 0.030 0.075
C4S 1.186 0.821 0.092 -0.008 0.022 0.801
C5S 0.159 0.168 0.092 0.054 0.045 0.118
C6S 0.145 0.252 0.087 0.023 0.038 0.117
C7S 0.099 0.123 0.082 0.032 0.016 0.071
C8S 0.149 0.272 0.259 0.147 0.004 0.072

loop_
_atom_type_symbol
_atom_type_description
_atom_type_scat_dispersion_real
_atom_type_scat_dispersion_imag
_atom_type_scat_source
C C 0.0033 0.0016 'International Tables Vol C Tables 4.2.6.8 and 6.1.1.4'
H H 0.0000 0.0000 'International Tables Vol C Tables 4.2.6.8 and 6.1.1.4'
N N 0.0061 0.0033 'International Tables Vol C Tables 4.2.6.8 and 6.1.1.4'
O O 0.0106 0.0060 'International Tables Vol C Tables 4.2.6.8 and 6.1.1.4'
F F 0.0171 0.0103 'International Tables Vol C Tables 4.2.6.8 and 6.1.1.4'
Cu Cu 0.3201 1.2651 'International Tables Vol C Tables 4.2.6.8 and 6.1.1.4'

loop_
_geom_angle_atom_site_label_1
_geom_angle_atom_site_label_2
_geom_angle_atom_site_label_3
_geom_angle
_geom_angle_site_symmetry_1
_geom_angle_site_symmetry_3
O2 Cu1 O2 179.999(1) . 2_556
O2 Cu1 O1 91.19(10) . .
O2 Cu1 O1 88.81(10) 2_556 .
O2 Cu1 O1 88.81(10) . 2_556
O2 Cu1 O1 91.19(10) 2_556 2_556
O1 Cu1 O1 180.00(9) . 2_556
O2 Cu1 O01 81.45(9) . 2_556
O2 Cu1 O01 98.55(9) 2_556 2_556
O1 Cu1 O01 86.09(9) . 2_556
O1 Cu1 O01 93.91(9) 2_556 2_556
O2 Cu1 O01 98.55(9) . .
O2 Cu1 O01 81.45(9) 2_556 .
O1 Cu1 O01 93.91(9) . .
O1 Cu1 O01 86.09(9) 2_556 .
O01 Cu1 O01 180.0 2_556 .
C2 O1 Cu1 123.9(2) . .
F2 C1 F3A 121.5(10) . .
F2 C1 F1A 94.6(13) . .
F3A C1 F1A 105.9(15) . .
F2 C1 F2A 14.6(15) . .
F3A C1 F2A 110.9(11) . .
F1A C1 F2A 108.0(15) . .
F2 C1 F1 109.6(12) . .
F3A C1 F1 86.6(15) . .
F1A C1 F1 19.9(19) . .
F2A C1 F1 121.2(13) . .
F2 C1 F3 102.2(10) . .
F3A C1 F3 21.9(14) . .
F1A C1 F3 120.9(13) . .
F2A C1 F3 90.1(12) . .
F1 C1 F3 103.7(13) . .
F2 C1 C2 112.8(6) . .
F3A C1 C2 110.8(10) . .
F1A C1 C2 109.1(9) . .
F2A C1 C2 111.8(8) . .
F1 C1 C2 112.7(7) . .
F3 C1 C2 115.0(9) . .
F3A F3 C1 69(4) . .
F3 F3A C1 89(5) . .
O1 C2 C3 128.0(3) . .
O1 C2 C1 112.9(4) . .
C3 C2 C1 119.1(4) . .
C2 C3 C4 122.3(3) . .
O2 C4 C3 128.4(3) . .
O2 C4 C5 112.8(3) . .
C3 C4 C5 118.7(3) . .
F4 C5 F5 106.8(4) . .
F4 C5 F6 105.7(4) . .
F5 C5 F6 108.3(4) . .
F4 C5 C4 110.7(4) . .
F5 C5 C4 110.5(4) . .
F6 C5 C4 114.5(4) . .
C4 O2 Cu1 124.2(2) . .
O3 Cu2 O3 179.999(2) 2_445 .
O3 Cu2 O4 91.56(10) 2_445 2_445
O3 Cu2 O4 88.44(10) . 2_445
O3 Cu2 O4 88.44(10) 2_445 .
O3 Cu2 O4 91.56(10) . .
O4 Cu2 O4 179.999(1) 2_445 .
O3 Cu2 N3 94.46(11) 2_445 2_445
O3 Cu2 N3 85.54(11) . 2_445
O4 Cu2 N3 90.01(10) 2_445 2_445
O4 Cu2 N3 89.99(10) . 2_445
O3 Cu2 N3 85.54(11) 2_445 .
O3 Cu2 N3 94.46(11) . .
O4 Cu2 N3 89.99(10) 2_445 .
O4 Cu2 N3 90.01(10) . .
N3 Cu2 N3 180.00(12) 2_445 .
C7 O3 Cu2 125.0(3) . .
F7 C6 F8 107.6(5) . .
F7 C6 F9 105.8(5) . .
F8 C6 F9 106.0(4) . .
F7 C6 C7 112.5(4) . .
F8 C6 C7 114.0(4) . .
F9 C6 C7 110.4(4) . .
O3 C7 C8 128.4(4) . .
O3 C7 C6 112.0(4) . .
C8 C7 C6 119.5(4) . .
C7 C8 C9 123.0(4) . .
O4 C9 C8 127.9(4) . .
O4 C9 C10 113.4(4) . .
C8 C9 C10 118.7(4) . .
F11 C10 F12A 120.8(16) . .
F11 C10 F10 107.7(16) . .
F12A C10 F10 24.1(16) . .
F11 C10 F11A 71.0(14) . .
F12A C10 F11A 114.7(11) . .
F10 C10 F11A 132.9(10) . .
F11 C10 F12 115.3(14) . .
F12A C10 F12 75.6(12) . .
F10 C10 F12 99.5(11) . .
F11A C10 F12 48.5(7) . .
F11 C10 F10A 27.0(17) . .
F12A C10 F10A 101.6(13) . .
F10 C10 F10A 83.4(13) . .
F11A C10 F10A 96.1(10) . .
F12 C10 F10A 133.0(10) . .
F11 C10 C9 112.9(9) . .
F12A C10 C9 115.3(11) . .
F10 C10 C9 108.7(11) . .
F11A C10 C9 114.9(6) . .
F12 C10 C9 111.7(7) . .
F10A C10 C9 111.6(8) . .
F12A F10 C10 76(3) . .
F12A F10 F10A 114(5) . .
C10 F10 F10A 50.0(10) . .
F10A F11 C10 89(3) . .
F10A F11 F11A 140(4) . .
C10 F11 F11A 57.9(13) . .
F11A F12 C10 64.8(8) . .
F11A F12 F12A 106.3(13) . .
C10 F12 F12A 49.8(7) . .
F11 F10A C10 64(3) . .
F11 F10A F10 107(4) . .
C10 F10A F10 46.6(9) . .
F12 F11A C10 66.7(9) . .
F12 F11A F11 113.7(13) . .
C10 F11A F11 51.1(8) . .
F10 F12A C10 80(3) . .
F10 F12A F12 134(4) . .
C10 F12A F12 54.6(8) . .
C9 O4 Cu2 123.1(3) . .
N1 O01 Cu1 132.7(2) . .
O01 N1 C07 125.1(3) . .
O01 N1 C01 121.4(3) . .
C07 N1 C01 112.5(3) . .
N1 C01 C02 110.7(3) . .
N1 C01 C03 105.7(3) . .
C02 C01 C03 109.7(3) . .
N1 C01 C04 100.5(3) . .
C02 C01 C04 114.5(4) . .
C03 C01 C04 114.9(3) . .
N2 C04 C06 110.0(4) . .
N2 C04 C05 106.3(4) . .
C06 C04 C05 111.0(4) . .
N2 C04 C01 100.0(3) . .
C06 C04 C01 115.7(4) . .
C05 C04 C01 112.9(4) . .
O02 N2 C07 125.2(3) . .
O02 N2 C04 121.8(4) . .
C07 N2 C04 112.1(3) . .
N1 C07 N2 108.9(3) . .
N1 C07 C08 126.1(3) . .
N2 C07 C08 125.0(3) . .
C010 C08 C09 105.0(3) . .
C010 C08 C07 127.7(3) . .
C09 C08 C07 127.3(3) . .
N3 C09 C08 111.2(3) . .
C09 N3 N4 104.8(3) . .
C09 N3 Cu2 122.6(3) . .
N4 N3 Cu2 132.4(2) . .
C010 N4 N3 111.6(3) . .
C010 N4 C041 129.6(3) . .
N3 N4 C041 118.8(3) . .
C042 C041 N4 116.2(3) . .
C041 C042 C043 113.4(4) . .
C044 C043 C042 114.9(4) . .
N4 C010 C08 107.4(3) . .
C2S C1S C3S 80.7 2 2
C2S C1S C1S 73.6 2 2
C3S C1S C1S 153.9 2 2
C2S C1S C2S 115.7 2 .
C3S C1S C2S 163.1 2 .
C1S C1S C2S 42.0 2 .
C2S C1S C6S 5.8 2 .
C3S C1S C6S 76.6 2 .
C1S C1S C6S 78.1 2 .
C2S C1S C6S 120.0 . .
C2S C1S C7S 136.9 2 .
C3S C1S C7S 56.3 2 .
C1S C1S C7S 149.0 2 .
C2S C1S C7S 107.2 . .
C6S C1S C7S 132.8 . .
C2S C1S C4S 138.5 2 2
C3S C1S C4S 58.0 2 2
C1S C1S C4S 146.8 2 2
C2S C1S C4S 105.3 . 2
C6S C1S C4S 134.7 . 2
C7S C1S C4S 3.0 . 2
C2S C1S C6S 126.7 2 2
C3S C1S C6S 151.6 2 2
C1S C1S C6S 53.2 2 2
C2S C1S C6S 11.5 . 2
C6S C1S C6S 131.3 . 2
C7S C1S C6S 95.9 . 2
C4S C1S C6S 93.9 2 2
C2S C1S C5S 171.1 2 2
C3S C1S C5S 105.5 2 2
C1S C1S C5S 99.5 2 2
C2S C1S C5S 57.8 . 2
C6S C1S C5S 176.9 . 2
C7S C1S C5S 49.5 . 2
C4S C1S C5S 47.5 2 2
C6S C1S C5S 46.4 2 2
C6S C2S C1S 161.2 2 2
C6S C2S C3S 110.1 2 .
C1S C2S C3S 55.8 2 .
C6S C2S C1S 129.0 2 .
C1S C2S C1S 64.3 2 .
C3S C2S C1S 120.0 . .
C6S C2S C5S 55.0 2 2
C1S C2S C5S 138.5 2 2
C3S C2S C5S 165.1 . 2
C1S C2S C5S 74.7 . 2
C6S C2S C2S 153.1 2 2
C1S C2S C2S 38.6 2 2
C3S C2S C2S 94.3 . 2
C1S C2S C2S 25.8 . 2
C5S C2S C2S 100.3 2 2
C1S C3S C7S 76.3 2 2
C1S C3S C2S 43.5 2 .
C7S C3S C2S 119.7 2 .
C1S C3S C4S 76.6 2 .
C7S C3S C4S 2.8 2 .
C2S C3S C4S 120.0 . .
C1S C3S C6S 58.0 2 2
C7S C3S C6S 134.2 2 2
C2S C3S C6S 14.9 . 2
C4S C3S C6S 134.7 . 2
C7S C4S C8S 66.9 2 2
C7S C4S C5S 109.7 2 .
C8S C4S C5S 94.6 2 .
C7S C4S C3S 40.5 2 .
C8S C4S C3S 105.3 2 .
C5S C4S C3S 120.0 . .
C7S C4S C1S 53.4 2 2
C8S C4S C1S 108.6 2 2
C5S C4S C1S 74.7 . 2
C3S C4S C1S 45.3 . 2
C6S C5S C4S 120.0 . .
C6S C5S C7S 117.2 . 2
C4S C5S C7S 3.8 . 2
C6S C5S C2S 14.9 . 2
C4S C5S C2S 105.3 . 2
C7S C5S C2S 102.4 2 2
C6S C5S C1S 62.3 . 2
C4S C5S C1S 57.8 . 2
C7S C5S C1S 54.9 2 2
C2S C5S C1S 47.5 2 2
C6S C5S C8S 125.1 . 2
C4S C5S C8S 42.4 . 2
C7S C5S C8S 41.0 2 2
C2S C5S C8S 113.3 2 2
C1S C5S C8S 77.4 2 2
C2S C6S C5S 110.1 2 .
C2S C6S C1S 13.0 2 .
C5S C6S C1S 120.0 . .
C2S C6S C3S 55.0 2 2
C5S C6S C3S 165.1 . 2
C1S C6S C3S 45.3 . 2
C2S C6S C1S 39.5 2 2
C5S C6S C1S 71.3 . 2
C1S C6S C1S 48.8 . 2
C3S C6S C1S 93.9 2 2
C4S C7S C3S 136.6 2 2
C4S C7S C8S 109.2 2 .
C3S C7S C8S 111.7 2 .
C4S C7S C5S 66.5 2 2
C3S C7S C5S 122.7 2 2
C8S C7S C5S 94.5 . 2
C4S C7S C1S 123.6 2 .
C3S C7S C1S 47.5 2 .
C8S C7S C1S 114.0 . .
C5S C7S C1S 75.6 2 .
C7S C8S C4S 3.9 . 2
C7S C8S C5S 44.5 . 2
C4S C8S C5S 43.1 2 2

loop_
_geom_bond_atom_site_label_1
_geom_bond_atom_site_label_2
_geom_bond_distance
_geom_bond_site_symmetry_2
Cu1 O2 1.978(2) .
Cu1 O2 1.978(2) 2_556
Cu1 O1 2.007(2) .
Cu1 O1 2.007(2) 2_556
Cu1 O01 2.322(2) 2_556
Cu1 O01 2.322(2) .
O1 C2 1.260(4) .
C1 F2 1.277(13) .
C1 F3A 1.28(2) .
C1 F1A 1.291(17) .
C1 F2A 1.296(14) .
C1 F1 1.313(15) .
C1 F3 1.38(2) .
C1 C2 1.545(5) .
F3 F3A 0.51(3) .
C2 C3 1.386(5) .
C3 C4 1.395(5) .
C4 O2 1.256(4) .
C4 C5 1.532(6) .
C5 F4 1.315(5) .
C5 F5 1.328(6) .
C5 F6 1.331(5) .
Cu2 O3 1.956(2) 2_445
Cu2 O3 1.956(2) .
Cu2 O4 2.045(3) 2_445
Cu2 O4 2.045(3) .
Cu2 N3 2.359(3) 2_445
Cu2 N3 2.359(3) .
O3 C7 1.269(4) .
C6 F7 1.311(6) .
C6 F8 1.324(5) .
C6 F9 1.325(6) .
C6 C7 1.536(6) .
C7 C8 1.379(6) .
C8 C9 1.400(6) .
C9 O4 1.258(4) .
C9 C10 1.533(6) .
C10 F11 1.23(2) .
C10 F12A 1.270(16) .
C10 F10 1.289(18) .
C10 F11A 1.335(11) .
C10 F12 1.355(11) .
C10 F10A 1.360(18) .
F10 F12A 0.53(4) .
F10 F10A 1.76(3) .
F11 F10A 0.62(4) .
F11 F11A 1.49(3) .
F12 F11A 1.105(14) .
F12 F12A 1.61(2) .
O01 N1 1.303(3) .
N1 C07 1.324(4) .
N1 C01 1.514(4) .
C01 C02 1.515(5) .
C01 C03 1.535(5) .
C01 C04 1.571(6) .
C04 N2 1.509(5) .
C04 C06 1.523(5) .
C04 C05 1.558(7) .
N2 O02 1.278(4) .
N2 C07 1.365(5) .
C07 C08 1.461(5) .
C08 C010 1.384(5) .
C08 C09 1.404(5) .
C09 N3 1.343(5) .
N3 N4 1.372(4) .
N4 C010 1.348(4) .
N4 C041 1.480(5) .
C041 C042 1.459(6) .
C042 C043 1.527(5) .
C043 C044 1.464(7) .
C1S C2S 0.9698 2
C1S C3S 1.1655 2
C1S C1S 1.3056 2
C1S C2S 1.3900 .
C1S C6S 1.3900 .
C1S C7S 1.5366 .
C1S C4S 1.5939 2
C1S C6S 1.6991 2
C1S C5S 1.8179 2
C2S C6S 0.4365 2
C2S C1S 0.9698 2
C2S C3S 1.3900 .
C2S C5S 1.5939 2
C2S C2S 2.0101 2
C3S C1S 1.1655 2
C3S C7S 1.3159 2
C3S C4S 1.3900 .
C3S C6S 1.5939 2
C4S C7S 0.0996 2
C4S C8S 1.3718 2
C4S C5S 1.3900 .
C4S C1S 1.5938 2
C5S C6S 1.3900 .
C5S C7S 1.4267 2
C5S C2S 1.5939 2
C5S C1S 1.8178 2
C5S C8S 2.0294 2
C6S C2S 0.4365 2
C6S C3S 1.5939 2
C6S C1S 1.6990 2
C7S C4S 0.0996 2
C7S C3S 1.3159 2
C7S C8S 1.3358 .
C7S C5S 1.4268 2
C8S C4S 1.3718 2
C8S C5S 2.0294 2
